data_7025680
loop_
_publ_author_name
'Gardiner, Michael G.'
'James, Adam N.'
'Jones, Cameron'
'Schulten, Christian'

_publ_section_title
;
 Sm(II) reduction chemistry of heteroalkynes: stable adducts, reductive
 coupling, reductive C-C/C-N bond cleavage and trapping of the tert-butyl
 fragment with bulky nitriles, phosphaalkynes and isonitriles.
;
_journal_issue 29
_journal_name_full 'Dalton transactions (Cambridge, England : 2003)'
_journal_page_first 6864
_journal_page_last 6870
_journal_paper_doi 10.1039/c002778b
_journal_volume 39
_journal_year 2010
_chemical_formula_moiety '(C117 H162 N15 Sm3), (C6 H6)'
_chemical_formula_sum 'C123 H168 N15 Sm3'
_chemical_formula_weight 2307.77
_chemical_name_systematic
;
?
;
_space_group_IT_number 148
_symmetry_cell_setting trigonal
_symmetry_Int_Tables_number 148
_symmetry_space_group_name_Hall '-R 3'
_symmetry_space_group_name_H-M 'R -3 :H'
_atom_sites_solution_hydrogens geom
_atom_sites_solution_primary direct
_atom_sites_solution_secondary difmap
_audit_creation_method SHELXL-97
_cell_angle_alpha 90.00
_cell_angle_beta 90.00
_cell_angle_gamma 120.00
_cell_formula_units_Z 3
_cell_length_a 27.606(4)
_cell_length_b 27.606(4)
_cell_length_c 12.420(3)
_cell_measurement_reflns_used 20193
_cell_measurement_temperature 100(2)
_cell_measurement_theta_max 24.23
_cell_measurement_theta_min 2.56
_cell_volume 8197(3)
_computing_cell_refinement XDS
_computing_data_collection BLU-ICE
_computing_data_reduction XDS
_computing_molecular_graphics
;
'X-SEED (Barbour, 2008) and ORTEPIII (Farrugia, 1998)'
;
_computing_publication_material 'WinGX (Farrugia, 1999)'
_computing_structure_refinement 'SHELXL-97 (Sheldrick, 1997)'
_computing_structure_solution 'SHELXS-97 (Sheldrick, 1990)'
_diffrn_ambient_temperature 100(2)
_diffrn_detector_area_resol_mean 'ADSC Q210'
_diffrn_measured_fraction_theta_full 0.986
_diffrn_measured_fraction_theta_max 0.986
_diffrn_measurement_device_type '3-BM1 Australian Synchrotron'
_diffrn_measurement_method Rotation
_diffrn_radiation_monochromator Si<111>
_diffrn_radiation_source 'Synchrotron BM'
_diffrn_radiation_type Synchrotron
_diffrn_radiation_wavelength 0.75277
_diffrn_reflns_av_R_equivalents 0.0830
_diffrn_reflns_av_sigmaI/netI 0.0317
_diffrn_reflns_limit_h_max 31
_diffrn_reflns_limit_h_min -31
_diffrn_reflns_limit_k_max 31
_diffrn_reflns_limit_k_min -30
_diffrn_reflns_limit_l_max 14
_diffrn_reflns_limit_l_min -14
_diffrn_reflns_number 30441
_diffrn_reflns_theta_full 24.23
_diffrn_reflns_theta_max 24.23
_diffrn_reflns_theta_min 2.56
_exptl_absorpt_coefficient_mu 1.647
_exptl_absorpt_correction_type none
_exptl_crystal_colour Orange
_exptl_crystal_density_diffrn 1.403
_exptl_crystal_density_method 'not measured'
_exptl_crystal_description Prism
_exptl_crystal_F_000 3591
_exptl_crystal_size_max 0.03
_exptl_crystal_size_mid 0.03
_exptl_crystal_size_min 0.03
_refine_diff_density_max 2.528
_refine_diff_density_min -1.163
_refine_diff_density_rms 0.135
_refine_ls_extinction_method none
_refine_ls_goodness_of_fit_ref 1.045
_refine_ls_hydrogen_treatment constr
_refine_ls_matrix_type full
_refine_ls_number_parameters 319
_refine_ls_number_reflns 2899
_refine_ls_number_restraints 0
_refine_ls_restrained_S_all 1.045
_refine_ls_R_factor_all 0.0856
_refine_ls_R_factor_gt 0.0741
_refine_ls_shift/su_max 0.006
_refine_ls_shift/su_mean 0.008
_refine_ls_structure_factor_coef Fsqd
_refine_ls_weighting_details 'calc w=1/[\s^2^(Fo^2^)+(0.1150P)^2^+139.0356P] where P=(Fo^2^+2Fc^2^)/3'
_refine_ls_weighting_scheme calc
_refine_ls_wR_factor_gt 0.1879
_refine_ls_wR_factor_ref 0.1977
_reflns_number_gt 2465
_reflns_number_total 2899
_reflns_threshold_expression >2sigma(I)
_cod_data_source_file c002778b.txt
_cod_data_source_block d:\as4g5x
_cod_depositor_comments
;
The following automatic conversions were performed:

'_symmetry_cell_setting' value 'Trigonal' changed to 'trigonal'
according to /home/saulius/struct/CIF-dictionaries/cif_core.dic
dictionary named 'cif_core.dic' version 2.4.2 from 2011-04-26.

Automatic conversion script
Id: cif_fix_values 1891 2012-01-12 08:04:46Z andrius 
;
_cod_original_cell_volume 8197(2)
_cod_original_sg_symbol_H-M 'R -3'
_cod_database_code 7025680

loop_
_symmetry_equiv_pos_as_xyz
'x, y, z'
'-y, x-y, z'
'-x+y, -x, z'
'x+2/3, y+1/3, z+1/3'
'-y+2/3, x-y+1/3, z+1/3'
'-x+y+2/3, -x+1/3, z+1/3'
'x+1/3, y+2/3, z+2/3'
'-y+1/3, x-y+2/3, z+2/3'
'-x+y+1/3, -x+2/3, z+2/3'
'-x, -y, -z'
'y, -x+y, -z'
'x-y, x, -z'
'-x+2/3, -y+1/3, -z+1/3'
'y+2/3, -x+y+1/3, -z+1/3'
'x-y+2/3, x+1/3, -z+1/3'
'-x+1/3, -y+2/3, -z+2/3'
'y+1/3, -x+y+2/3, -z+2/3'
'x-y+1/3, x+2/3, -z+2/3'

loop_
_atom_site_label
_atom_site_type_symbol
_atom_site_fract_x
_atom_site_fract_y
_atom_site_fract_z
_atom_site_U_iso_or_equiv
_atom_site_adp_type
_atom_site_occupancy
_atom_site_symmetry_multiplicity
_atom_site_calc_flag
_atom_site_refinement_flags
_atom_site_disorder_assembly
_atom_site_disorder_group
Sm1 Sm 0.14973(2) 0.08822(2) -0.00397(6) 0.0275(3) Uani 0.50 1 d P . .
N1 N 0.2118(3) 0.1503(4) 0.1699(8) 0.081(3) Uani 0.50 1 d P . 2
C30 C 0.2118(3) 0.1503(4) 0.1699(8) 0.081(3) Uani 0.50 1 d P . 1
H30A H 0.1942 0.1110 0.1917 0.121 Uiso 0.50 1 calc PR . 1
H30B H 0.2421 0.1733 0.2199 0.121 Uiso 0.50 1 calc PR . 1
H30C H 0.2269 0.1546 0.0969 0.121 Uiso 0.50 1 calc PR . 1
N2 N 0.2055(4) 0.0410(5) 0.0424(9) 0.030(2) Uani 0.50 1 d P . 2
N3 N 0.2185(4) 0.1053(4) -0.1817(10) 0.031(2) Uani 0.50 1 d P . 1
N4 N 0.1975(4) 0.1921(4) -0.0473(9) 0.031(2) Uani 0.50 1 d P . 1
N5 N 0.0306(4) -0.0576(4) -0.0126(12) 0.038(3) Uani 0.25 1 d P . .
N6 N 0.0688(5) -0.0137(6) -0.0005(11) 0.042(3) Uani 0.25 1 d P . .
C41 C 0.0306(4) -0.0576(4) -0.0126(12) 0.038(3) Uani 0.25 1 d P . .
C42 C 0.0688(5) -0.0137(6) -0.0005(11) 0.042(3) Uani 0.25 1 d P . .
C1 C 0.2720(3) 0.1755(4) 0.1449(7) 0.0044(17) Uiso 0.50 1 d P . 2
H1A H 0.2809 0.1990 0.0805 0.007 Uiso 0.50 1 calc PR . 2
H1B H 0.2808 0.1457 0.1318 0.007 Uiso 0.50 1 calc PR . 2
H1C H 0.2942 0.1984 0.2058 0.007 Uiso 0.50 1 calc PR . 2
C2 C 0.1763(6) 0.1655(5) 0.1714(12) 0.102(4) Uani 0.50 1 d P . 2
C29 C 0.1763(6) 0.1655(5) 0.1714(12) 0.102(4) Uani 0.50 1 d P . 1
H29A H 0.1607 0.1606 0.2450 0.122 Uiso 0.50 1 calc PR . 1
H29B H 0.1453 0.1417 0.1220 0.122 Uiso 0.50 1 calc PR . 1
C3 C 0.1213(6) 0.1217(6) 0.1999(12) 0.030(3) Uani 0.50 1 d P . 2
H3 H 0.0885 0.1247 0.2015 0.036 Uiso 0.50 1 calc PR . 2
C4 C 0.1243(6) 0.0739(6) 0.2249(10) 0.033(3) Uani 0.50 1 d P . 2
H4 H 0.0936 0.0384 0.2438 0.040 Uiso 0.50 1 calc PR . 2
C5 C 0.1799(5) 0.0871(5) 0.2175(11) 0.028(3) Uani 0.50 1 d P . 2
C6 C 0.2059(7) 0.0525(7) 0.2424(16) 0.034(4) Uani 0.50 1 d P . 2
C7 C 0.2503(3) 0.0800(3) 0.3316(6) 0.0413(17) Uani 0.50 1 d P . 2
H7A H 0.2838 0.1127 0.3008 0.050 Uiso 0.50 1 calc PR . 2
H7B H 0.2616 0.0529 0.3559 0.050 Uiso 0.50 1 calc PR . 2
C7A C 0.2503(3) 0.0800(3) 0.3316(6) 0.0413(17) Uani 0.50 1 d P A 1
H7A1 H 0.2527 0.1165 0.3368 0.062 Uiso 0.50 1 calc PR A 1
H7A2 H 0.2785 0.0823 0.2806 0.062 Uiso 0.50 1 calc PR A 1
H7A3 H 0.2571 0.0691 0.4026 0.062 Uiso 0.50 1 calc PR A 1
C8 C 0.2305(7) 0.0994(6) 0.4301(13) 0.045(4) Uani 0.50 1 d P . 2
H8A H 0.2138 0.1216 0.4059 0.067 Uiso 0.50 1 calc PR . 2
H8B H 0.2625 0.1223 0.4770 0.067 Uiso 0.50 1 calc PR . 2
H8C H 0.2026 0.0667 0.4701 0.067 Uiso 0.50 1 calc PR . 2
C9 C 0.1584(7) -0.0068(6) 0.2863(13) 0.039(3) Uani 0.50 1 d P . 2
H9A H 0.1316 -0.0283 0.2283 0.047 Uiso 0.50 1 calc PR . 2
H9B H 0.1377 -0.0020 0.3464 0.047 Uiso 0.50 1 calc PR . 2
C10 C 0.2290(5) 0.0427(5) 0.1417(11) 0.033(3) Uani 0.50 1 d P . 2
C11 C 0.2715(3) 0.0182(5) 0.1288(7) 0.071(3) Uani 0.50 1 d P . 2
H11 H 0.2876 0.0063 0.1829 0.085 Uiso 0.50 1 calc PR . 2
C11A C 0.2715(3) 0.0182(5) 0.1288(7) 0.071(3) Uani 0.50 1 d P . 1
H11A H 0.2999 0.0325 0.1824 0.085 Uiso 0.50 1 calc PR . 1
C12 C 0.2779(3) 0.0192(3) 0.0184(7) 0.0429(18) Uani 1 1 d . . .
H12 H 0.3086 0.0200 -0.0179 0.051 Uiso 1 1 calc R . 1
C13 C 0.2334(3) 0.0191(3) -0.0310(6) 0.0422(17) Uani 1 1 d . . .
C14 C 0.2183(3) 0.0201(4) -0.1424(7) 0.052(2) Uani 1 1 d . . .
C15 C 0.2627(3) 0.0236(3) -0.2228(6) 0.0357(15) Uani 1 1 d . . .
H15A H 0.2990 0.0570 -0.2049 0.043 Uiso 1 1 calc R . .
H15B H 0.2670 -0.0096 -0.2123 0.043 Uiso 1 1 calc R . .
C16 C 0.2506(5) 0.0268(7) -0.3403(8) 0.089(4) Uani 1 1 d . . .
H16A H 0.2169 -0.0079 -0.3615 0.133 Uiso 1 1 calc R . .
H16B H 0.2823 0.0318 -0.3839 0.133 Uiso 1 1 calc R . .
H16C H 0.2446 0.0585 -0.3517 0.133 Uiso 1 1 calc R . .
C17 C 0.2847(5) 0.1378(3) -0.1418(10) 0.082(4) Uani 0.50 1 d P . 1
H17A H 0.2961 0.1762 -0.1210 0.124 Uiso 0.50 1 calc PR . 1
H17B H 0.3085 0.1382 -0.2009 0.124 Uiso 0.50 1 calc PR . 1
H17C H 0.2887 0.1180 -0.0799 0.124 Uiso 0.50 1 calc PR . 1
C18 C 0.1870(5) 0.0467(4) -0.1769(11) 0.027(3) Uani 0.50 1 d P . 1
C19 C 0.1338(6) 0.0313(7) -0.2088(13) 0.035(4) Uani 0.50 1 d P . 1
H19 H 0.1035 -0.0061 -0.2118 0.043 Uiso 0.50 1 calc PR . 1
C20 C 0.1310(5) 0.0792(5) -0.2364(12) 0.033(3) Uani 0.50 1 d P . 1
H20 H 0.0986 0.0798 -0.2600 0.040 Uiso 0.50 1 calc PR . 1
C21 C 0.1848(5) 0.1263(6) -0.2227(11) 0.034(3) Uani 0.50 1 d P . 1
C22 C 0.2054(6) 0.1855(5) -0.2457(12) 0.034(3) Uani 0.50 1 d P . 1
C23 C 0.2393(8) 0.1955(7) -0.3331(9) 0.122(6) Uani 0.50 1 d P . 1
H23A H 0.2744 0.2012 -0.2999 0.147 Uiso 0.50 1 calc PR . 1
H23B H 0.2477 0.2333 -0.3561 0.147 Uiso 0.50 1 calc PR . 1
C23A C 0.2393(8) 0.1955(7) -0.3331(9) 0.122(6) Uani 0.50 1 d P . 2
H23C H 0.2621 0.2263 -0.2837 0.183 Uiso 0.50 1 calc PR . 2
H23D H 0.2413 0.2105 -0.4055 0.183 Uiso 0.50 1 calc PR . 2
H23E H 0.2534 0.1693 -0.3349 0.183 Uiso 0.50 1 calc PR . 2
C24 C 0.2381(7) 0.1699(7) -0.4310(12) 0.051(4) Uani 0.50 1 d P . .
H24A H 0.2734 0.1927 -0.4695 0.076 Uiso 0.50 1 calc PR . 1
H24B H 0.2069 0.1661 -0.4749 0.076 Uiso 0.50 1 calc PR . 1
H24C H 0.2332 0.1327 -0.4172 0.076 Uiso 0.50 1 calc PR . 1
C25 C 0.1908(8) 0.0355(8) 0.2914(17) 0.039(4) Uani 0.50 1 d P A 1
H25A H 0.1792 0.0527 0.2345 0.046 Uiso 0.50 1 calc PR A 1
H25B H 0.1642 0.0257 0.3520 0.046 Uiso 0.50 1 calc PR A 1
C26 C 0.2246(5) 0.2173(5) -0.1425(12) 0.032(3) Uani 0.50 1 d P . 1
C27 C 0.1439(7) 0.2321(6) 0.1368(15) 0.044(4) Uani 0.50 1 d P . 3
H27A H 0.1239 0.2148 0.0689 0.052 Uiso 0.50 1 calc PR . 3
H27B H 0.1182 0.2097 0.1956 0.052 Uiso 0.50 1 calc PR . 3
C28 C 0.2847(5) 0.1378(3) -0.1418(10) 0.082(4) Uani 0.50 1 d P B 3
H28A H 0.3138 0.1283 -0.1572 0.124 Uiso 0.50 1 calc PR B 3
H28B H 0.2926 0.1574 -0.0726 0.124 Uiso 0.50 1 calc PR B 3
H28C H 0.2842 0.1620 -0.1989 0.124 Uiso 0.50 1 calc PR B 3
C40 C 0.0569(4) 0.0332(6) 0.5000(9) 0.080(3) Uani 1 1 d . . .
H40 H 0.0965 0.0563 0.4998 0.096 Uiso 1 1 calc R . .

loop_
_atom_site_aniso_label
_atom_site_aniso_U_11
_atom_site_aniso_U_22
_atom_site_aniso_U_33
_atom_site_aniso_U_23
_atom_site_aniso_U_13
_atom_site_aniso_U_12
Sm1 0.0123(4) 0.0147(4) 0.0549(5) 0.0029(2) 0.0004(2) 0.0062(3)
N1 0.013(3) 0.108(8) 0.119(8) -0.064(6) -0.013(4) 0.028(4)
C30 0.013(3) 0.108(8) 0.119(8) -0.064(6) -0.013(4) 0.028(4)
N2 0.025(5) 0.032(6) 0.039(6) 0.001(5) 0.001(4) 0.019(5)
N3 0.014(5) 0.020(6) 0.051(7) 0.001(5) 0.002(5) 0.003(5)
N4 0.013(5) 0.031(6) 0.047(7) 0.002(5) 0.000(4) 0.011(5)
N5 0.008(6) 0.012(6) 0.083(10) -0.002(5) -0.008(5) -0.002(6)
N6 0.030(8) 0.044(10) 0.062(9) 0.008(6) 0.001(6) 0.027(8)
C41 0.008(6) 0.012(6) 0.083(10) -0.002(5) -0.008(5) -0.002(6)
C42 0.030(8) 0.044(10) 0.062(9) 0.008(6) 0.001(6) 0.027(8)
C2 0.078(8) 0.065(8) 0.144(12) 0.002(7) -0.002(8) 0.022(7)
C29 0.078(8) 0.065(8) 0.144(12) 0.002(7) -0.002(8) 0.022(7)
C3 0.022(8) 0.018(7) 0.047(9) 0.006(6) 0.004(6) 0.008(6)
C4 0.028(7) 0.030(7) 0.038(8) 0.006(5) 0.011(5) 0.012(6)
C5 0.028(6) 0.011(5) 0.043(7) 0.008(5) 0.000(5) 0.008(5)
C6 0.025(8) 0.017(8) 0.056(12) 0.010(7) 0.001(7) 0.006(7)
C7 0.039(4) 0.026(4) 0.055(5) -0.001(3) -0.007(3) 0.014(3)
C7A 0.039(4) 0.026(4) 0.055(5) -0.001(3) -0.007(3) 0.014(3)
C8 0.049(9) 0.042(8) 0.053(9) 0.000(7) 0.004(7) 0.030(7)
C9 0.038(8) 0.011(7) 0.061(10) 0.015(6) 0.007(7) 0.007(7)
C10 0.031(7) 0.024(7) 0.050(8) 0.002(6) 0.002(6) 0.018(6)
C11 0.025(4) 0.098(8) 0.054(6) 0.004(5) -0.006(3) 0.004(4)
C11A 0.025(4) 0.098(8) 0.054(6) 0.004(5) -0.006(3) 0.004(4)
C12 0.037(4) 0.032(4) 0.067(5) -0.003(3) -0.005(3) 0.022(3)
C13 0.023(3) 0.041(4) 0.049(4) -0.002(3) 0.003(3) 0.006(3)
C14 0.044(5) 0.079(6) 0.056(5) 0.009(4) 0.005(4) 0.048(5)
C15 0.026(3) 0.028(3) 0.056(4) 0.000(3) -0.002(3) 0.016(3)
C16 0.070(7) 0.164(12) 0.063(6) 0.002(7) 0.004(5) 0.082(8)
C17 0.080(7) 0.018(4) 0.111(8) -0.010(4) 0.043(6) -0.005(4)
C18 0.015(6) 0.006(5) 0.053(8) -0.004(5) -0.006(5) -0.001(5)
C19 0.025(8) 0.018(8) 0.051(9) -0.006(7) 0.002(6) 0.001(7)
C20 0.024(6) 0.017(6) 0.062(9) -0.002(6) -0.007(6) 0.013(5)
C21 0.018(6) 0.033(7) 0.053(8) 0.006(6) 0.009(6) 0.015(6)
C22 0.028(7) 0.025(7) 0.053(9) -0.001(6) -0.011(6) 0.015(6)
C23 0.234(18) 0.200(16) 0.061(7) 0.024(8) 0.026(8) 0.205(16)
C23A 0.234(18) 0.200(16) 0.061(7) 0.024(8) 0.026(8) 0.205(16)
C24 0.052(9) 0.048(9) 0.044(9) 0.003(7) 0.007(7) 0.020(8)
C25 0.040(11) 0.030(13) 0.054(13) 0.001(8) -0.004(8) 0.023(11)
C26 0.021(6) 0.017(6) 0.064(9) 0.009(6) 0.004(6) 0.014(5)
C27 0.035(9) 0.037(9) 0.066(11) 0.010(8) 0.015(8) 0.023(7)
C28 0.080(7) 0.018(4) 0.111(8) -0.010(4) 0.043(6) -0.005(4)
C40 0.056(6) 0.086(8) 0.078(7) -0.004(5) -0.009(5) 0.020(6)

loop_
_atom_type_symbol
_atom_type_description
_atom_type_scat_dispersion_real
_atom_type_scat_dispersion_imag
_atom_type_scat_source
C C 0.0033 0.0016 'International Tables Vol C Tables 4.2.6.8 and 6.1.1.4'
H H 0.0000 0.0000 'International Tables Vol C Tables 4.2.6.8 and 6.1.1.4'
N N 0.0061 0.0033 'International Tables Vol C Tables 4.2.6.8 and 6.1.1.4'
Sm Sm -0.1638 3.4418 'International Tables Vol C Tables 4.2.6.8 and 6.1.1.4'

loop_
_geom_angle_atom_site_label_1
_geom_angle_atom_site_label_2
_geom_angle_atom_site_label_3
_geom_angle
_geom_angle_site_symmetry_1
_geom_angle_site_symmetry_3
C42 Sm1 N6 0.0(14) 12 12
C42 Sm1 C41 40.6(6) 12 12
N6 Sm1 C41 40.6(6) 12 12
C42 Sm1 N5 40.6(6) 12 12
N6 Sm1 N5 40.6(6) 12 12
C41 Sm1 N5 0.0(13) 12 12
C42 Sm1 N2 134.2(5) 12 .
N6 Sm1 N2 134.2(5) 12 .
C41 Sm1 N2 94.2(4) 12 .
N5 Sm1 N2 94.2(4) 12 .
C42 Sm1 N4 103.8(5) 12 .
N6 Sm1 N4 103.8(5) 12 .
C41 Sm1 N4 144.2(4) 12 .
N5 Sm1 N4 144.2(4) 12 .
N2 Sm1 N4 121.5(3) . .
C42 Sm1 C41 16.8(5) 12 2
N6 Sm1 C41 16.8(5) 12 2
C41 Sm1 C41 57.4(5) 12 2
N5 Sm1 C41 57.4(5) 12 2
N2 Sm1 C41 150.9(4) . 2
N4 Sm1 C41 86.9(3) . 2
C42 Sm1 N5 16.8(5) 12 2
N6 Sm1 N5 16.8(5) 12 2
C41 Sm1 N5 57.4(5) 12 2
N5 Sm1 N5 57.4(5) 12 2
N2 Sm1 N5 150.9(4) . 2
N4 Sm1 N5 86.9(3) . 2
C41 Sm1 N5 0.0(9) 2 2
C42 Sm1 N6 54.9(6) 12 .
N6 Sm1 N6 54.9(6) 12 .
C41 Sm1 N6 15.7(5) 12 .
N5 Sm1 N6 15.7(5) 12 .
N2 Sm1 N6 81.5(4) . .
N4 Sm1 N6 156.0(3) . .
C41 Sm1 N6 71.3(4) 2 .
N5 Sm1 N6 71.3(4) 2 .
C42 Sm1 N1 115.0(5) 12 .
N6 Sm1 N1 115.0(5) 12 .
C41 Sm1 N1 121.2(6) 12 .
N5 Sm1 N1 121.2(6) 12 .
N2 Sm1 N1 78.1(3) . .
N4 Sm1 N1 69.8(4) . .
C41 Sm1 N1 110.1(3) 2 .
N5 Sm1 N1 110.1(3) 2 .
N6 Sm1 N1 126.6(4) . .
C42 Sm1 N3 129.7(5) 12 .
N6 Sm1 N3 129.7(5) 12 .
C41 Sm1 N3 122.9(5) 12 .
N5 Sm1 N3 122.9(5) 12 .
N2 Sm1 N3 74.3(4) . .
N4 Sm1 N3 73.6(3) . .
C41 Sm1 N3 124.1(4) 2 .
N5 Sm1 N3 124.1(4) 2 .
N6 Sm1 N3 110.1(4) . .
N1 Sm1 N3 110.8(3) . .
C2 N1 C1 137.2(11) . .
C2 N1 C5 105.2(9) . .
C1 N1 C5 117.4(8) . .
C2 N1 Sm1 82.7(8) . .
C1 N1 Sm1 109.3(5) . .
C5 N1 Sm1 77.4(5) . .
C10 N2 C13 103.0(9) . .
C10 N2 Sm1 125.6(8) . .
C13 N2 Sm1 129.5(7) . .
C18 N3 C21 109.4(10) . .
C18 N3 C17 119.3(11) . .
C21 N3 C17 131.3(10) . .
C18 N3 Sm1 78.2(7) . .
C21 N3 Sm1 79.9(7) . .
C17 N3 Sm1 109.1(7) . .
C26 N4 C13 108.0(9) . 12
C26 N4 Sm1 126.3(8) . .
C13 N4 Sm1 123.4(7) 12 .
C42 N5 N6 0(3) 11 11
C42 N5 N6 143.6(16) 11 .
N6 N5 N6 143.6(16) 11 .
C42 N5 Sm1 139.5(11) 11 11
N6 N5 Sm1 139.5(11) 11 11
N6 N5 Sm1 69.4(8) . 11
C42 N5 Sm1 26.5(7) 11 3
N6 N5 Sm1 26.5(7) 11 3
N6 N5 Sm1 168.0(12) . 3
Sm1 N5 Sm1 116.1(5) 11 3
C41 N6 N5 0.0(19) 12 12
C41 N6 N5 152.9(16) 12 .
N5 N6 N5 152.9(16) 12 .
C41 N6 Sm1 136.6(11) 12 11
N5 N6 Sm1 136.6(11) 12 11
N5 N6 Sm1 70.0(9) . 11
C41 N6 Sm1 24.8(7) 12 .
N5 N6 Sm1 24.8(7) 12 .
N5 N6 Sm1 170.5(12) . .
Sm1 N6 Sm1 114.9(6) 11 .
N1 C1 H1A 109.5 . .
N1 C1 H1B 109.5 . .
H1A C1 H1B 109.5 . .
N1 C1 H1C 109.5 . .
H1A C1 H1C 109.5 . .
H1B C1 H1C 109.5 . .
N1 C2 C14 111.5(12) . 12
N1 C2 C3 113.6(13) . .
C14 C2 C3 134.8(14) 12 .
N1 C2 Sm1 71.9(8) . .
C14 C2 Sm1 114.7(9) 12 .
C3 C2 Sm1 78.0(8) . .
C4 C3 C2 108.2(13) . .
C4 C3 Sm1 75.1(8) . .
C2 C3 Sm1 73.4(9) . .
C4 C3 H3 125.9 . .
C2 C3 H3 125.9 . .
Sm1 C3 H3 117.5 . .
C5 C4 C3 108.5(11) . .
C5 C4 Sm1 74.9(7) . .
C3 C4 Sm1 77.2(8) . .
C5 C4 H4 125.8 . .
C3 C4 H4 125.8 . .
Sm1 C4 H4 114.3 . .
C4 C5 C6 130.0(12) . .
C4 C5 N1 103.9(9) . .
C6 C5 N1 126.1(11) . .
C4 C5 Sm1 77.3(8) . .
C6 C5 Sm1 116.2(10) . .
N1 C5 Sm1 69.2(5) . .
C5 C6 C10 109.3(14) . .
C5 C6 C7 110.8(12) . .
C10 C6 C7 112.6(12) . .
C5 C6 C9 108.6(12) . .
C10 C6 C9 107.8(13) . .
C7 C6 C9 107.6(13) . .
C6 C7 C8 114.1(10) . .
C6 C7 H7A 108.7 . .
C8 C7 H7A 108.7 . .
C6 C7 H7B 108.7 . .
C8 C7 H7B 108.7 . .
H7A C7 H7B 107.6 . .
C7 C8 H8A 109.5 . .
C7 C8 H8B 109.5 . .
H8A C8 H8B 109.5 . .
C7 C8 H8C 109.5 . .
H8A C8 H8C 109.5 . .
H8B C8 H8C 109.5 . .
C6 C9 C23A 105.9(11) . 11
C6 C9 H9A 110.5 . .
C23A C9 H9A 110.5 11 .
C6 C9 H9B 110.5 . .
C23A C9 H9B 110.5 11 .
H9A C9 H9B 108.7 . .
N2 C10 C6 121.1(11) . .
N2 C10 C11 108.8(10) . .
C6 C10 C11 128.4(11) . .
C12 C11 C10 101.5(8) . .
C12 C11 H11 129.2 . .
C10 C11 H11 129.2 . .
C13 C12 C11 109.8(7) . .
C13 C12 H12 125.1 . .
C11 C12 H12 125.1 . .
C12 C13 N4 101.8(8) . 11
C12 C13 C14 133.9(7) . .
N4 C13 C14 120.1(7) 11 .
C12 C13 N2 111.6(7) . .
N4 C13 N2 46.4(6) 11 .
C14 C13 N2 111.1(7) . .
C29 C14 C2 0(2) 11 11
C29 C14 C18 60.1(8) 11 .
C2 C14 C18 60.1(8) 11 .
C29 C14 C13 119.0(9) 11 .
C2 C14 C13 119.0(9) 11 .
C18 C14 C13 122.9(8) . .
C29 C14 C15 116.7(9) 11 .
C2 C14 C15 116.7(9) 11 .
C18 C14 C15 115.5(8) . .
C13 C14 C15 113.0(6) . .
C29 C14 C27 106.7(10) 11 11
C2 C14 C27 106.7(10) 11 11
C18 C14 C27 47.3(8) . 11
C13 C14 C27 94.2(8) . 11
C15 C14 C27 102.8(8) . 11
C16 C15 C14 115.8(6) . .
C16 C15 H15A 108.3 . .
C14 C15 H15A 108.3 . .
C16 C15 H15B 108.3 . .
C14 C15 H15B 108.3 . .
H15A C15 H15B 107.4 . .
C15 C16 H16A 109.5 . .
C15 C16 H16B 109.5 . .
H16A C16 H16B 109.5 . .
C15 C16 H16C 109.5 . .
H16A C16 H16C 109.5 . .
H16B C16 H16C 109.5 . .
C19 C18 C29 83.1(10) . 11
C19 C18 N3 107.1(12) . .
C29 C18 N3 169.4(12) 11 .
C19 C18 C14 138.3(11) . .
C29 C18 C14 55.3(8) 11 .
N3 C18 C14 114.5(10) . .
C19 C18 Sm1 78.2(8) . .
C29 C18 Sm1 112.8(9) 11 .
N3 C18 Sm1 73.0(7) . .
C14 C18 Sm1 113.9(8) . .
C18 C19 C20 109.5(13) . .
C18 C19 C29 49.0(8) . 11
C20 C19 C29 158.2(13) . 11
C18 C19 Sm1 74.4(8) . .
C20 C19 Sm1 76.6(9) . .
C29 C19 Sm1 97.5(8) 11 .
C18 C19 H19 125.2 . .
C20 C19 H19 125.2 . .
C29 C19 H19 76.3 11 .
Sm1 C19 H19 115.7 . .
C19 C20 C21 108.0(12) . .
C19 C20 Sm1 75.4(9) . .
C21 C20 Sm1 75.1(8) . .
C19 C20 H20 126.0 . .
C21 C20 H20 126.0 . .
Sm1 C20 H20 115.6 . .
C20 C21 N3 105.7(11) . .
C20 C21 C22 130.2(12) . .
N3 C21 C22 124.0(11) . .
C20 C21 Sm1 76.8(8) . .
N3 C21 Sm1 71.5(7) . .
C22 C21 Sm1 117.3(9) . .
C23 C22 C21 102.9(12) . .
C23 C22 C26 123.8(13) . .
C21 C22 C26 108.3(11) . .
C23 C22 C25 103.9(13) . 12
C21 C22 C25 107.9(12) . 12
C26 C22 C25 109.1(13) . 12
C22 C23 C24 138.3(18) . .
C22 C23 H23A 102.5 . .
C24 C23 H23A 102.5 . .
C22 C23 H23B 102.5 . .
C24 C23 H23B 102.5 . .
H23A C23 H23B 104.9 . .
C23 C24 H24A 109.5 . .
C23 C24 H24B 109.5 . .
H24A C24 H24B 109.5 . .
C23 C24 H24C 109.5 . .
H24A C24 H24C 109.5 . .
H24B C24 H24C 109.5 . .
C22 C25 H25A 108.4 11 .
C22 C25 H25B 108.4 11 .
H25A C25 H25B 107.4 . .
C11A C26 N4 109.3(12) 12 .
C11A C26 C22 128.2(12) 12 .
N4 C26 C22 119.6(11) . .
C28 C27 C14 127.9(12) 12 12
C28 C27 Sm1 117.7(10) 12 12
C14 C27 Sm1 106.6(7) 12 12
C28 C27 H27A 105.3 12 .
C14 C27 H27A 105.3 12 .
Sm1 C27 H27A 23.0 12 .
C28 C27 H27B 105.3 12 .
C14 C27 H27B 105.3 12 .
Sm1 C27 H27B 83.7 12 .
H27A C27 H27B 106.0 . .
C40 C40 C40 120.000(10) 11_556 12_556
C40 C40 H40 120.0 11_556 .
C40 C40 H40 120.0 12_556 .

loop_
_geom_bond_atom_site_label_1
_geom_bond_atom_site_label_2
_geom_bond_distance
_geom_bond_site_symmetry_2
Sm1 C42 1.656(12) 12
Sm1 N6 1.656(12) 12
Sm1 C41 1.661(11) 12
Sm1 N5 1.661(11) 12
Sm1 N2 2.530(10) .
Sm1 N4 2.544(11) .
Sm1 C41 2.545(10) 2
Sm1 N5 2.545(10) 2
Sm1 N6 2.574(14) .
Sm1 N1 2.756(8) .
Sm1 N3 2.793(11) .
N1 C2 1.242(16) .
N1 C1 1.479(10) .
N1 C5 1.622(16) .
N2 C10 1.385(17) .
N2 C13 1.503(13) .
N3 C18 1.405(15) .
N3 C21 1.413(18) .
N3 C17 1.659(16) .
N4 C26 1.386(17) .
N4 C13 1.390(13) 12
N5 C42 1.074(17) 11
N5 N6 1.074(17) 11
N5 N6 1.150(17) .
N5 Sm1 1.661(11) 11
N5 Sm1 2.546(10) 3
N6 C41 1.074(17) 12
N6 N5 1.074(17) 12
N6 Sm1 1.656(12) 11
C1 H1A 0.9800 .
C1 H1B 0.9800 .
C1 H1C 0.9800 .
C2 C14 1.318(15) 12
C2 C3 1.435(19) .
C3 C4 1.40(2) .
C3 H3 0.9500 .
C4 C5 1.392(19) .
C4 H4 0.9500 .
C5 C6 1.49(2) .
C6 C10 1.49(2) .
C6 C7 1.541(19) .
C6 C9 1.597(18) .
C7 C8 1.541(16) .
C7 H7A 0.9900 .
C7 H7B 0.9900 .
C8 H8A 0.9800 .
C8 H8B 0.9800 .
C8 H8C 0.9800 .
C9 C23A 1.86(2) 11
C9 H9A 0.9900 .
C9 H9B 0.9900 .
C10 C11 1.628(16) .
C11 C12 1.381(12) .
C11 H11 0.9500 .
C12 C13 1.372(10) .
C12 H12 0.9500 .
C13 N4 1.390(13) 11
C13 C14 1.450(11) .
C14 C29 1.318(15) 11
C14 C2 1.318(15) 11
C14 C18 1.449(14) .
C14 C15 1.547(10) .
C14 C27 1.723(17) 11
C15 C16 1.510(12) .
C15 H15A 0.9900 .
C15 H15B 0.9900 .
C16 H16A 0.9800 .
C16 H16B 0.9800 .
C16 H16C 0.9800 .
C17 H17A 0.9800 .
C17 H17B 0.9800 .
C17 H17C 0.9800 .
C18 C19 1.37(2) .
C18 C29 1.391(18) 11
C19 C20 1.41(2) .
C19 C29 1.83(2) 11
C19 H19 0.9500 .
C20 C21 1.411(18) .
C20 H20 0.9500 .
C21 C22 1.467(18) .
C22 C23 1.369(19) .
C22 C26 1.49(2) .
C22 C25 1.57(2) 12
C23 C24 1.400(19) .
C23 H23A 0.9900 .
C23 H23B 0.9900 .
C24 H24A 0.9800 .
C24 H24B 0.9800 .
C24 H24C 0.9800 .
C25 C22 1.57(2) 11
C25 H25A 0.9900 .
C25 H25B 0.9900 .
C26 C11A 1.308(15) 12
C27 C28 1.414(17) 12
C27 C14 1.723(17) 12
C27 Sm1 2.810(17) 12
C27 H27A 0.9900 .
C27 H27B 0.9900 .
C40 C40 1.367(10) 11_556
C40 C40 1.367(10) 12_556
C40 H40 0.9500 .

loop_
_geom_torsion_atom_site_label_1
_geom_torsion_atom_site_label_2
_geom_torsion_atom_site_label_3
_geom_torsion_atom_site_label_4
_geom_torsion
_geom_torsion_site_symmetry_1
_geom_torsion_site_symmetry_4
C42 Sm1 N1 C2 -29.6(10) 12 .
N6 Sm1 N1 C2 -29.6(10) 12 .
C41 Sm1 N1 C2 -75.4(10) 12 .
N5 Sm1 N1 C2 -75.4(10) 12 .
N2 Sm1 N1 C2 -163.1(9) . .
N4 Sm1 N1 C2 66.6(9) . .
C41 Sm1 N1 C2 -12.1(9) 2 .
N5 Sm1 N1 C2 -12.1(9) 2 .
N6 Sm1 N1 C2 -93.3(9) . .
N3 Sm1 N1 C2 129.0(8) . .
C42 Sm1 N1 C1 -167.3(8) 12 .
N6 Sm1 N1 C1 -167.3(8) 12 .
C41 Sm1 N1 C1 146.9(7) 12 .
N5 Sm1 N1 C1 146.9(7) 12 .
N2 Sm1 N1 C1 59.3(7) . .
N4 Sm1 N1 C1 -71.1(7) . .
C41 Sm1 N1 C1 -149.8(7) 2 .
N5 Sm1 N1 C1 -149.8(7) 2 .
N6 Sm1 N1 C1 129.1(7) . .
N3 Sm1 N1 C1 -8.6(8) . .
C42 Sm1 N1 C5 77.8(8) 12 .
N6 Sm1 N1 C5 77.8(8) 12 .
C41 Sm1 N1 C5 32.0(7) 12 .
N5 Sm1 N1 C5 32.0(7) 12 .
N2 Sm1 N1 C5 -55.6(6) . .
N4 Sm1 N1 C5 174.0(6) . .
C41 Sm1 N1 C5 95.3(6) 2 .
N5 Sm1 N1 C5 95.3(6) 2 .
N6 Sm1 N1 C5 14.2(7) . .
N3 Sm1 N1 C5 -123.6(6) . .
C42 Sm1 N2 C10 -90.7(12) 12 .
N6 Sm1 N2 C10 -90.7(12) 12 .
C41 Sm1 N2 C10 -98.3(11) 12 .
N5 Sm1 N2 C10 -98.3(11) 12 .
N4 Sm1 N2 C10 79.7(10) . .
C41 Sm1 N2 C10 -87.3(12) 2 .
N5 Sm1 N2 C10 -87.3(12) 2 .
N6 Sm1 N2 C10 -107.7(10) . .
N1 Sm1 N2 C10 22.7(10) . .
N3 Sm1 N2 C10 138.6(10) . .
C42 Sm1 N2 C13 107.4(10) 12 .
N6 Sm1 N2 C13 107.4(10) 12 .
C41 Sm1 N2 C13 99.7(9) 12 .
N5 Sm1 N2 C13 99.7(9) 12 .
N4 Sm1 N2 C13 -82.3(9) . .
C41 Sm1 N2 C13 110.7(10) 2 .
N5 Sm1 N2 C13 110.7(10) 2 .
N6 Sm1 N2 C13 90.3(9) . .
N1 Sm1 N2 C13 -139.3(9) . .
N3 Sm1 N2 C13 -23.4(8) . .
C42 Sm1 N3 C18 -75.3(10) 12 .
N6 Sm1 N3 C18 -75.3(10) 12 .
C41 Sm1 N3 C18 -24.9(10) 12 .
N5 Sm1 N3 C18 -24.9(10) 12 .
N2 Sm1 N3 C18 59.8(7) . .
N4 Sm1 N3 C18 -169.7(8) . .
C41 Sm1 N3 C18 -95.2(8) 2 .
N5 Sm1 N3 C18 -95.2(8) 2 .
N6 Sm1 N3 C18 -14.8(8) . .
N1 Sm1 N3 C18 130.2(7) . .
C42 Sm1 N3 C21 37.2(10) 12 .
N6 Sm1 N3 C21 37.2(10) 12 .
C41 Sm1 N3 C21 87.6(9) 12 .
N5 Sm1 N3 C21 87.6(9) 12 .
N2 Sm1 N3 C21 172.3(8) . .
N4 Sm1 N3 C21 -57.2(7) . .
C41 Sm1 N3 C21 17.3(8) 2 .
N5 Sm1 N3 C21 17.3(8) 2 .
N6 Sm1 N3 C21 97.7(7) . .
N1 Sm1 N3 C21 -117.3(7) . .
C42 Sm1 N3 C17 167.6(8) 12 .
N6 Sm1 N3 C17 167.6(8) 12 .
C41 Sm1 N3 C17 -142.1(7) 12 .
N5 Sm1 N3 C17 -142.1(7) 12 .
N2 Sm1 N3 C17 -57.3(7) . .
N4 Sm1 N3 C17 73.1(7) . .
C41 Sm1 N3 C17 147.6(6) 2 .
N5 Sm1 N3 C17 147.6(6) 2 .
N6 Sm1 N3 C17 -131.9(7) . .
N1 Sm1 N3 C17 13.0(8) . .
C42 Sm1 N4 C26 -111.4(10) 12 .
N6 Sm1 N4 C26 -111.4(10) 12 .
C41 Sm1 N4 C26 -107.7(12) 12 .
N5 Sm1 N4 C26 -107.7(12) 12 .
N2 Sm1 N4 C26 75.7(10) . .
C41 Sm1 N4 C26 -110.6(10) 2 .
N5 Sm1 N4 C26 -110.6(10) 2 .
N6 Sm1 N4 C26 -86.1(13) . .
N1 Sm1 N4 C26 136.7(10) . .
N3 Sm1 N4 C26 16.4(9) . .
C42 Sm1 N4 C13 88.0(9) 12 12
N6 Sm1 N4 C13 88.0(9) 12 12
C41 Sm1 N4 C13 91.8(12) 12 12
N5 Sm1 N4 C13 91.8(12) 12 12
N2 Sm1 N4 C13 -84.9(8) . 12
C41 Sm1 N4 C13 88.8(8) 2 12
N5 Sm1 N4 C13 88.8(8) 2 12
N6 Sm1 N4 C13 113.3(11) . 12
N1 Sm1 N4 C13 -23.9(7) . 12
N3 Sm1 N4 C13 -144.2(8) . 12
C42 N5 N6 C41 -21(3) 11 12
N6 N5 N6 C41 -21(3) 11 12
Sm1 N5 N6 C41 -171(3) 11 12
Sm1 N5 N6 C41 -51(7) 3 12
C42 N5 N6 N5 -21(3) 11 12
N6 N5 N6 N5 -21(3) 11 12
Sm1 N5 N6 N5 -171(3) 11 12
Sm1 N5 N6 N5 -51(7) 3 12
C42 N5 N6 Sm1 149(3) 11 11
N6 N5 N6 Sm1 149(3) 11 11
Sm1 N5 N6 Sm1 120(5) 3 11
C42 N5 N6 Sm1 -88(7) 11 .
N6 N5 N6 Sm1 -88(7) 11 .
Sm1 N5 N6 Sm1 123(7) 11 .
Sm1 N5 N6 Sm1 -118(7) 3 .
C42 Sm1 N6 C41 -21.8(18) 12 12
N6 Sm1 N6 C41 -21.8(18) 12 12
N5 Sm1 N6 C41 0.0 12 12
N2 Sm1 N6 C41 143(2) . 12
N4 Sm1 N6 C41 -52(2) . 12
C41 Sm1 N6 C41 -26(2) 2 12
N5 Sm1 N6 C41 -26(2) 2 12
N1 Sm1 N6 C41 75(2) . 12
N3 Sm1 N6 C41 -147(2) . 12
C42 Sm1 N6 N5 -21.8(18) 12 12
N6 Sm1 N6 N5 -21.8(18) 12 12
C41 Sm1 N6 N5 0.0 12 12
N2 Sm1 N6 N5 143(2) . 12
N4 Sm1 N6 N5 -52(2) . 12
C41 Sm1 N6 N5 -26(2) 2 12
N5 Sm1 N6 N5 -26(2) 2 12
N1 Sm1 N6 N5 75(2) . 12
N3 Sm1 N6 N5 -147(2) . 12
C42 Sm1 N6 N5 64(6) 12 .
N6 Sm1 N6 N5 64(6) 12 .
C41 Sm1 N6 N5 86(8) 12 .
N5 Sm1 N6 N5 86(8) 12 .
N2 Sm1 N6 N5 -131(7) . .
N4 Sm1 N6 N5 34(7) . .
C41 Sm1 N6 N5 60(7) 2 .
N5 Sm1 N6 N5 60(7) 2 .
N1 Sm1 N6 N5 161(7) . .
N3 Sm1 N6 N5 -61(7) . .
C42 Sm1 N6 Sm1 -176.6(15) 12 11
N6 Sm1 N6 Sm1 -176.6(15) 12 11
C41 Sm1 N6 Sm1 -155(2) 12 11
N5 Sm1 N6 Sm1 -155(2) 12 11
N2 Sm1 N6 Sm1 -11.5(7) . 11
N4 Sm1 N6 Sm1 152.9(7) . 11
C41 Sm1 N6 Sm1 178.8(9) 2 11
N5 Sm1 N6 Sm1 178.8(9) 2 11
N1 Sm1 N6 Sm1 -79.6(8) . 11
N3 Sm1 N6 Sm1 58.4(8) . 11
C1 N1 C2 C14 0(2) . 12
C5 N1 C2 C14 175.0(10) . 12
Sm1 N1 C2 C14 -110.2(11) . 12
C1 N1 C2 C3 178.2(12) . .
C5 N1 C2 C3 -7.2(16) . .
Sm1 N1 C2 C3 67.6(12) . .
C1 N1 C2 Sm1 110.6(14) . .
C5 N1 C2 Sm1 -74.8(7) . .
C42 Sm1 C2 N1 153.4(9) 12 .
N6 Sm1 C2 N1 153.4(9) 12 .
C41 Sm1 C2 N1 116.7(9) 12 .
N5 Sm1 C2 N1 116.7(9) 12 .
N2 Sm1 C2 N1 17.0(9) . .
N4 Sm1 C2 N1 -102.4(9) . .
C41 Sm1 C2 N1 168.6(9) 2 .
N5 Sm1 C2 N1 168.6(9) 2 .
N6 Sm1 C2 N1 105.0(9) . .
N3 Sm1 C2 N1 -62.4(10) . .
C42 Sm1 C2 C14 -100.7(10) 12 12
N6 Sm1 C2 C14 -100.7(10) 12 12
C41 Sm1 C2 C14 -137.3(9) 12 12
N5 Sm1 C2 C14 -137.3(9) 12 12
N2 Sm1 C2 C14 122.9(9) . 12
N4 Sm1 C2 C14 3.6(8) . 12
C41 Sm1 C2 C14 -85.5(10) 2 12
N5 Sm1 C2 C14 -85.5(10) 2 12
N6 Sm1 C2 C14 -149.1(8) . 12
N1 Sm1 C2 C14 105.9(13) . 12
N3 Sm1 C2 C14 43.5(11) . 12
C42 Sm1 C2 C3 33.4(10) 12 .
N6 Sm1 C2 C3 33.4(10) 12 .
C41 Sm1 C2 C3 -3.3(10) 12 .
N5 Sm1 C2 C3 -3.3(10) 12 .
N2 Sm1 C2 C3 -103.0(9) . .
N4 Sm1 C2 C3 137.7(10) . .
C41 Sm1 C2 C3 48.6(9) 2 .
N5 Sm1 C2 C3 48.6(9) 2 .
N6 Sm1 C2 C3 -15.0(10) . .
N1 Sm1 C2 C3 -120.0(13) . .
N3 Sm1 C2 C3 177.6(8) . .
N1 C2 C3 C4 3.7(18) . .
C14 C2 C3 C4 -179.3(16) 12 .
Sm1 C2 C3 C4 67.6(10) . .
N1 C2 C3 Sm1 -64.0(11) . .
C14 C2 C3 Sm1 113.1(18) 12 .
C42 Sm1 C3 C4 101.5(9) 12 .
N6 Sm1 C3 C4 101.5(9) 12 .
C41 Sm1 C3 C4 62.4(9) 12 .
N5 Sm1 C3 C4 62.4(9) 12 .
N2 Sm1 C3 C4 -30.0(9) . .
N4 Sm1 C3 C4 -151.2(8) . .
C41 Sm1 C3 C4 119.6(9) 2 .
N5 Sm1 C3 C4 119.6(9) 2 .
N6 Sm1 C3 C4 52.9(8) . .
N1 Sm1 C3 C4 -83.7(9) . .
N3 Sm1 C3 C4 -119.0(10) . .
C42 Sm1 C3 C2 -143.9(10) 12 .
N6 Sm1 C3 C2 -143.9(10) 12 .
C41 Sm1 C3 C2 177.0(10) 12 .
N5 Sm1 C3 C2 177.0(10) 12 .
N2 Sm1 C3 C2 84.5(9) . .
N4 Sm1 C3 C2 -36.7(9) . .
C41 Sm1 C3 C2 -125.8(10) 2 .
N5 Sm1 C3 C2 -125.8(10) 2 .
N6 Sm1 C3 C2 167.5(9) . .
N1 Sm1 C3 C2 30.9(8) . .
N3 Sm1 C3 C2 -4.5(15) . .
C2 C3 C4 C5 2.5(16) . .
Sm1 C3 C4 C5 69.1(10) . .
C2 C3 C4 Sm1 -66.6(11) . .
C42 Sm1 C4 C5 176.6(9) 12 .
N6 Sm1 C4 C5 176.6(9) 12 .
C41 Sm1 C4 C5 134.6(8) 12 .
N5 Sm1 C4 C5 134.6(8) 12 .
N2 Sm1 C4 C5 37.7(7) . .
N4 Sm1 C4 C5 -83.2(7) . .
C41 Sm1 C4 C5 -167.4(8) 2 .
N5 Sm1 C4 C5 -167.4(8) 2 .
N6 Sm1 C4 C5 120.4(8) . .
N1 Sm1 C4 C5 -42.7(7) . .
N3 Sm1 C4 C5 6.4(12) . .
C42 Sm1 C4 C3 -70.0(9) 12 .
N6 Sm1 C4 C3 -70.0(9) 12 .
C41 Sm1 C4 C3 -112.0(9) 12 .
N5 Sm1 C4 C3 -112.0(9) 12 .
N2 Sm1 C4 C3 151.2(8) . .
N4 Sm1 C4 C3 30.3(9) . .
C41 Sm1 C4 C3 -53.9(8) 2 .
N5 Sm1 C4 C3 -53.9(8) 2 .
N6 Sm1 C4 C3 -126.2(8) . .
N1 Sm1 C4 C3 70.8(8) . .
N3 Sm1 C4 C3 119.9(9) . .
C3 C4 C5 C6 175.7(16) . .
Sm1 C4 C5 C6 -113.6(16) . .
C3 C4 C5 N1 -6.2(14) . .
Sm1 C4 C5 N1 64.5(7) . .
C3 C4 C5 Sm1 -70.7(10) . .
C2 N1 C5 C4 8.4(14) . .
C1 N1 C5 C4 -175.7(9) . .
Sm1 N1 C5 C4 -70.3(9) . .
C2 N1 C5 C6 -173.4(15) . .
C1 N1 C5 C6 2.5(18) . .
Sm1 N1 C5 C6 107.9(14) . .
C2 N1 C5 Sm1 78.7(9) . .
C1 N1 C5 Sm1 -105.4(7) . .
C42 Sm1 C5 C4 -3.5(9) 12 .
N6 Sm1 C5 C4 -3.5(9) 12 .
C41 Sm1 C5 C4 -42.6(8) 12 .
N5 Sm1 C5 C4 -42.6(8) 12 .
N2 Sm1 C5 C4 -136.3(8) . .
N4 Sm1 C5 C4 104.6(7) . .
C41 Sm1 C5 C4 13.3(8) 2 .
N5 Sm1 C5 C4 13.3(8) 2 .
N6 Sm1 C5 C4 -58.2(8) . .
N1 Sm1 C5 C4 110.4(9) . .
N3 Sm1 C5 C4 -176.4(7) . .
C42 Sm1 C5 C6 125.0(11) 12 .
N6 Sm1 C5 C6 125.0(11) 12 .
C41 Sm1 C5 C6 85.9(10) 12 .
N5 Sm1 C5 C6 85.9(10) 12 .
N2 Sm1 C5 C6 -7.8(9) . .
N4 Sm1 C5 C6 -126.8(10) . .
C41 Sm1 C5 C6 141.8(10) 2 .
N5 Sm1 C5 C6 141.8(10) 2 .
N6 Sm1 C5 C6 70.3(10) . .
N1 Sm1 C5 C6 -121.1(12) . .
N3 Sm1 C5 C6 -47.9(11) . .
C42 Sm1 C5 N1 -113.9(6) 12 .
N6 Sm1 C5 N1 -113.9(6) 12 .
C41 Sm1 C5 N1 -153.0(6) 12 .
N5 Sm1 C5 N1 -153.0(6) 12 .
N2 Sm1 C5 N1 113.3(6) . .
N4 Sm1 C5 N1 -5.8(6) . .
C41 Sm1 C5 N1 -97.1(5) 2 .
N5 Sm1 C5 N1 -97.1(5) 2 .
N6 Sm1 C5 N1 -168.6(5) . .
N3 Sm1 C5 N1 73.1(6) . .
C4 C5 C6 C10 115.6(17) . .
N1 C5 C6 C10 -62.1(18) . .
Sm1 C5 C6 C10 20.4(15) . .
C4 C5 C6 C7 -119.7(15) . .
N1 C5 C6 C7 62.6(19) . .
Sm1 C5 C6 C7 145.1(9) . .
C4 C5 C6 C9 -2(2) . .
N1 C5 C6 C9 -179.4(12) . .
Sm1 C5 C6 C9 -97.0(13) . .
C5 C6 C7 C8 47.9(16) . .
C10 C6 C7 C8 170.7(11) . .
C9 C6 C7 C8 -70.6(14) . .
C5 C6 C9 C23A -172.4(12) . 11
C10 C6 C9 C23A 69.2(14) . 11
C7 C6 C9 C23A -52.5(14) . 11
C13 N2 C10 C6 -169.1(11) . .
Sm1 N2 C10 C6 25.1(17) . .
C13 N2 C10 C11 -2.4(11) . .
Sm1 N2 C10 C11 -168.2(7) . .
C5 C6 C10 N2 -29.2(18) . .
C7 C6 C10 N2 -152.8(11) . .
C9 C6 C10 N2 88.7(15) . .
C5 C6 C10 C11 167.0(11) . .
C7 C6 C10 C11 43.4(18) . .
C9 C6 C10 C11 -75.1(16) . .
N2 C10 C11 C12 15.1(11) . .
C6 C10 C11 C12 -179.5(13) . .
C10 C11 C12 C13 -22.3(9) . .
C11 C12 C13 N4 -24.3(9) . 11
C11 C12 C13 C14 179.8(9) . .
C11 C12 C13 N2 23.2(10) . .
C10 N2 C13 C12 -11.7(11) . .
Sm1 N2 C13 C12 153.3(7) . .
C10 N2 C13 N4 74.1(10) . 11
Sm1 N2 C13 N4 -120.8(11) . 11
C10 N2 C13 C14 -173.8(9) . .
Sm1 N2 C13 C14 -8.8(11) . .
C12 C13 C14 C29 140.5(11) . 11
N4 C13 C14 C29 -12.0(14) 11 11
N2 C13 C14 C29 -62.9(12) . 11
C12 C13 C14 C2 140.5(11) . 11
N4 C13 C14 C2 -12.0(14) 11 11
N2 C13 C14 C2 -62.9(12) . 11
C12 C13 C14 C18 -148.2(9) . .
N4 C13 C14 C18 59.4(13) 11 .
N2 C13 C14 C18 8.5(12) . .
C12 C13 C14 C15 -1.9(13) . .
N4 C13 C14 C15 -154.4(8) 11 .
N2 C13 C14 C15 154.7(7) . .
C12 C13 C14 C27 -107.8(10) . 11
N4 C13 C14 C27 99.8(10) 11 11
N2 C13 C14 C27 48.9(9) . 11
C29 C14 C15 C16 38.7(13) 11 .
C2 C14 C15 C16 38.7(13) 11 .
C18 C14 C15 C16 -29.2(12) . .
C13 C14 C15 C16 -178.0(9) . .
C27 C14 C15 C16 -77.7(11) 11 .
C21 N3 C18 C19 -3.2(16) . .
C17 N3 C18 C19 176.9(11) . .
Sm1 N3 C18 C19 71.5(10) . .
C21 N3 C18 C29 161(7) . 11
C17 N3 C18 C29 -19(8) . 11
Sm1 N3 C18 C29 -124(7) . 11
C21 N3 C18 C14 176.2(10) . .
C17 N3 C18 C14 -3.6(16) . .
Sm1 N3 C18 C14 -109.1(10) . .
C21 N3 C18 Sm1 -74.7(9) . .
C17 N3 C18 Sm1 105.5(10) . .
C29 C14 C18 C19 2.6(18) 11 .
C2 C14 C18 C19 2.6(18) 11 .
C13 C14 C18 C19 -104.5(19) . .
C15 C14 C18 C19 110.1(18) . .
C27 C14 C18 C19 -166(2) 11 .
C2 C14 C18 C29 0.0 11 11
C13 C14 C18 C29 -107.2(12) . 11
C15 C14 C18 C29 107.4(11) . 11
C27 C14 C18 C29 -168.7(14) 11 11
C29 C14 C18 N3 -176.6(15) 11 .
C2 C14 C18 N3 -176.6(15) 11 .
C13 C14 C18 N3 76.3(13) . .
C15 C14 C18 N3 -69.2(13) . .
C27 C14 C18 N3 14.7(11) 11 .
C29 C14 C18 Sm1 102.0(10) 11 .
C2 C14 C18 Sm1 102.0(10) 11 .
C13 C14 C18 Sm1 -5.2(11) . .
C15 C14 C18 Sm1 -150.6(6) . .
C27 C14 C18 Sm1 -66.7(10) 11 .
C42 Sm1 C18 C19 10.5(11) 12 .
N6 Sm1 C18 C19 10.5(11) 12 .
C41 Sm1 C18 C19 46.9(10) 12 .
N5 Sm1 C18 C19 46.9(10) 12 .
N2 Sm1 C18 C19 138.3(10) . .
N4 Sm1 C18 C19 -102.2(9) . .
C41 Sm1 C18 C19 -8.4(10) 2 .
N5 Sm1 C18 C19 -8.4(10) 2 .
N6 Sm1 C18 C19 53.8(9) . .
N1 Sm1 C18 C19 -175.7(9) . .
N3 Sm1 C18 C19 -112.3(12) . .
C42 Sm1 C18 C29 -66.7(11) 12 11
N6 Sm1 C18 C29 -66.7(11) 12 11
C41 Sm1 C18 C29 -30.4(10) 12 11
N5 Sm1 C18 C29 -30.4(10) 12 11
N2 Sm1 C18 C29 61.0(9) . 11
N4 Sm1 C18 C29 -179.4(9) . 11
C41 Sm1 C18 C29 -85.6(10) 2 11
N5 Sm1 C18 C29 -85.6(10) 2 11
N6 Sm1 C18 C29 -23.5(9) . 11
N1 Sm1 C18 C29 107.1(9) . 11
N3 Sm1 C18 C29 170.5(14) . 11
C42 Sm1 C18 N3 122.7(9) 12 .
N6 Sm1 C18 N3 122.7(9) 12 .
C41 Sm1 C18 N3 159.1(8) 12 .
N5 Sm1 C18 N3 159.1(8) 12 .
N2 Sm1 C18 N3 -109.5(8) . .
N4 Sm1 C18 N3 10.1(8) . .
C41 Sm1 C18 N3 103.9(8) 2 .
N5 Sm1 C18 N3 103.9(8) 2 .
N6 Sm1 C18 N3 166.0(8) . .
N1 Sm1 C18 N3 -63.4(9) . .
C42 Sm1 C18 C14 -127.4(8) 12 .
N6 Sm1 C18 C14 -127.4(8) 12 .
C41 Sm1 C18 C14 -91.0(8) 12 .
N5 Sm1 C18 C14 -91.0(8) 12 .
N2 Sm1 C18 C14 0.3(7) . .
N4 Sm1 C18 C14 119.9(7) . .
C41 Sm1 C18 C14 -146.3(7) 2 .
N5 Sm1 C18 C14 -146.3(7) 2 .
N6 Sm1 C18 C14 -84.2(7) . .
N1 Sm1 C18 C14 46.4(8) . .
N3 Sm1 C18 C14 109.8(11) . .
C29 C18 C19 C20 -175.7(14) 11 .
N3 C18 C19 C20 1.4(17) . .
C14 C18 C19 C20 -177.9(15) . .
Sm1 C18 C19 C20 69.3(11) . .
N3 C18 C19 C29 177.1(15) . 11
C14 C18 C19 C29 -2.2(15) . 11
Sm1 C18 C19 C29 -115.1(9) . 11
C29 C18 C19 Sm1 115.1(9) 11 .
N3 C18 C19 Sm1 -67.9(9) . .
C14 C18 C19 Sm1 112.9(17) . .
C42 Sm1 C19 C18 -170.7(10) 12 .
N6 Sm1 C19 C18 -170.7(10) 12 .
C41 Sm1 C19 C18 -132.0(10) 12 .
N5 Sm1 C19 C18 -132.0(10) 12 .
N2 Sm1 C19 C18 -36.3(8) . .
N4 Sm1 C19 C18 84.7(9) . .
C41 Sm1 C19 C18 172.9(9) 2 .
N5 Sm1 C19 C18 172.9(9) 2 .
N6 Sm1 C19 C18 -119.8(10) . .
N1 Sm1 C19 C18 8.0(16) . .
N3 Sm1 C19 C18 38.2(7) . .
C42 Sm1 C19 C20 74.2(9) 12 .
N6 Sm1 C19 C20 74.2(9) 12 .
C41 Sm1 C19 C20 112.9(9) 12 .
N5 Sm1 C19 C20 112.9(9) 12 .
N2 Sm1 C19 C20 -151.3(8) . .
N4 Sm1 C19 C20 -30.3(9) . .
C41 Sm1 C19 C20 57.8(8) 2 .
N5 Sm1 C19 C20 57.8(8) 2 .
N6 Sm1 C19 C20 125.2(9) . .
N1 Sm1 C19 C20 -107.1(12) . .
N3 Sm1 C19 C20 -76.8(9) . .
C42 Sm1 C19 C29 -127.1(8) 12 11
N6 Sm1 C19 C29 -127.1(8) 12 11
C41 Sm1 C19 C29 -88.4(8) 12 11
N5 Sm1 C19 C29 -88.4(8) 12 11
N2 Sm1 C19 C29 7.3(7) . 11
N4 Sm1 C19 C29 128.3(7) . 11
C41 Sm1 C19 C29 -143.5(7) 2 11
N5 Sm1 C19 C29 -143.5(7) 2 11
N6 Sm1 C19 C29 -76.2(7) . 11
N1 Sm1 C19 C29 51.6(14) . 11
N3 Sm1 C19 C29 81.8(8) . 11
C18 C19 C20 C21 0.9(17) . .
C29 C19 C20 C21 -8(4) 11 .
Sm1 C19 C20 C21 68.7(10) . .
C18 C19 C20 Sm1 -67.8(11) . .
C29 C19 C20 Sm1 -77(4) 11 .
C42 Sm1 C20 C19 -104.3(9) 12 .
N6 Sm1 C20 C19 -104.3(9) 12 .
C41 Sm1 C20 C19 -64.1(9) 12 .
N5 Sm1 C20 C19 -64.1(9) 12 .
N2 Sm1 C20 C19 30.1(9) . .
N4 Sm1 C20 C19 150.7(9) . .
C41 Sm1 C20 C19 -121.0(9) 2 .
N5 Sm1 C20 C19 -121.0(9) 2 .
N6 Sm1 C20 C19 -49.1(8) . .
N1 Sm1 C20 C19 126.7(8) . .
N3 Sm1 C20 C19 75.6(9) . .
C42 Sm1 C20 C21 142.1(8) 12 .
N6 Sm1 C20 C21 142.1(8) 12 .
C41 Sm1 C20 C21 -177.7(8) 12 .
N5 Sm1 C20 C21 -177.7(8) 12 .
N2 Sm1 C20 C21 -83.5(7) . .
N4 Sm1 C20 C21 37.1(7) . .
C41 Sm1 C20 C21 125.4(8) 2 .
N5 Sm1 C20 C21 125.4(8) 2 .
N6 Sm1 C20 C21 -162.7(8) . .
N1 Sm1 C20 C21 13.1(10) . .
N3 Sm1 C20 C21 -38.0(7) . .
C19 C20 C21 N3 -2.8(16) . .
Sm1 C20 C21 N3 66.1(9) . .
C19 C20 C21 C22 176.3(15) . .
Sm1 C20 C21 C22 -114.8(15) . .
C19 C20 C21 Sm1 -68.9(11) . .
C18 N3 C21 C20 3.7(15) . .
C17 N3 C21 C20 -176.5(11) . .
Sm1 N3 C21 C20 -69.9(10) . .
C18 N3 C21 C22 -175.4(13) . .
C17 N3 C21 C22 4(2) . .
Sm1 N3 C21 C22 111.0(13) . .
C18 N3 C21 Sm1 73.6(9) . .
C17 N3 C21 Sm1 -106.6(12) . .
C42 Sm1 C21 C20 -39.3(9) 12 .
N6 Sm1 C21 C20 -39.3(9) 12 .
C41 Sm1 C21 C20 2.6(9) 12 .
N5 Sm1 C21 C20 2.6(9) 12 .
N2 Sm1 C21 C20 104.3(7) . .
N4 Sm1 C21 C20 -136.5(8) . .
C41 Sm1 C21 C20 -53.8(7) 2 .
N5 Sm1 C21 C20 -53.8(7) 2 .
N6 Sm1 C21 C20 18.5(8) . .
N1 Sm1 C21 C20 -172.1(6) . .
N3 Sm1 C21 C20 111.8(11) . .
C42 Sm1 C21 N3 -151.1(8) 12 .
N6 Sm1 C21 N3 -151.1(8) 12 .
C41 Sm1 C21 N3 -109.2(8) 12 .
N5 Sm1 C21 N3 -109.2(8) 12 .
N2 Sm1 C21 N3 -7.6(8) . .
N4 Sm1 C21 N3 111.6(8) . .
C41 Sm1 C21 N3 -165.7(7) 2 .
N5 Sm1 C21 N3 -165.7(7) 2 .
N6 Sm1 C21 N3 -93.3(7) . .
N1 Sm1 C21 N3 76.1(7) . .
C42 Sm1 C21 C22 89.5(10) 12 .
N6 Sm1 C21 C22 89.5(10) 12 .
C41 Sm1 C21 C22 131.4(9) 12 .
N5 Sm1 C21 C22 131.4(9) 12 .
N2 Sm1 C21 C22 -127.0(9) . .
N4 Sm1 C21 C22 -7.8(8) . .
C41 Sm1 C21 C22 74.9(9) 2 .
N5 Sm1 C21 C22 74.9(9) 2 .
N6 Sm1 C21 C22 147.3(9) . .
N1 Sm1 C21 C22 -43.4(10) . .
N3 Sm1 C21 C22 -119.4(12) . .
C20 C21 C22 C23 -109.2(17) . .
N3 C21 C22 C23 69.7(17) . .
Sm1 C21 C22 C23 155.0(9) . .
C20 C21 C22 C26 118.1(16) . .
N3 C21 C22 C26 -62.9(17) . .
Sm1 C21 C22 C26 22.3(13) . .
C20 C21 C22 C25 0(2) . 12
N3 C21 C22 C25 179.1(14) . 12
Sm1 C21 C22 C25 -95.6(13) . 12
C21 C22 C23 C24 45(2) . .
C26 C22 C23 C24 167.5(15) . .
C25 C22 C23 C24 -68(2) 12 .
C13 N4 C26 C11A -4.5(13) 12 12
Sm1 N4 C26 C11A -167.5(8) . 12
C13 N4 C26 C22 -166.7(10) 12 .
Sm1 N4 C26 C22 30.3(15) . .
C23 C22 C26 C11A 48.3(19) . 12
C21 C22 C26 C11A 168.6(12) . 12
C25 C22 C26 C11A -74.3(17) 12 12
C23 C22 C26 N4 -153.4(11) . .
C21 C22 C26 N4 -33.0(15) . .
C25 C22 C26 N4 84.1(14) 12 .
